data_2021126
loop_
_publ_author_name
'Minyaev, Mikhail E.'
'Korchagina, Sof'ya A.'
'Tavtorkin, Alexander N.'
'Churakov, Andrei V.'
'Nifant'ev, Ilya E.'

_publ_section_title
;
 Dinuclear neodymium and lanthanum bis(2,6-diisopropylphenyl) phosphate
 complexes bearing a hydroxide ligand: catalytic activity of the Nd
 complex in 1,3-diene polymerization
;
_journal_coeditor_code JX3012
_journal_issue 6
_journal_name_full 'Acta Crystallographica Section C'
_journal_page_first
;
;
_journal_paper_doi 10.1107/S2053229618006666
_journal_volume 74
_journal_year 2018
_chemical_formula_iupac '[Nd2 (C24 H34 O4 P)4 (O H) (H2 O)4], 2C6 H14'
_chemical_formula_moiety 'C96 H145 Nd2 O21 P4, C24 H34 O4 P, 2(C7 H16)'
_chemical_formula_sum 'C134 H211 Nd2 O25 P5'
_chemical_formula_weight 2665.35
_chemical_name_systematic
;
Tetraaquatetrakis[bis(2,6-diisopropylphenyl) phosphato]-\m-hydroxido-dineodymium
bis(2,6-diisopropylphenyl) phosphate heptane disolvate
;
_space_group_crystal_system triclinic
_space_group_IT_number 2
_space_group_name_Hall '-P 1'
_space_group_name_H-M_alt 'P -1'
_symmetry_space_group_name_Hall '-P 1'
_symmetry_space_group_name_H-M 'P -1'
_atom_sites_solution_hydrogens mixed
_atom_sites_solution_primary direct
_atom_sites_solution_secondary difmap
_audit_creation_method SHELXL-2017/1
_cell_angle_alpha 102.142(7)
_cell_angle_beta 95.211(7)
_cell_angle_gamma 90.412(7)
_cell_formula_units_Z 2
_cell_length_a 15.094(7)
_cell_length_b 17.491(8)
_cell_length_c 27.444(13)
_cell_measurement_reflns_used 9843
_cell_measurement_temperature 150(2)
_cell_measurement_theta_max 30.300
_cell_measurement_theta_min 2.123
_cell_volume 7052(6)
_computing_cell_refinement
;
SAINT (Bruker, 2008)
;
_computing_data_collection
;
<i>APEX2</i> (Bruker, 2008)
;
_computing_data_reduction
;
SAINT (Bruker, 2008)
;
_computing_molecular_graphics
;
SHELXTL (Sheldrick, 2008)
;
_computing_publication_material
;
SHELXTL (Sheldrick, 2008)
;
_computing_structure_refinement
;
SHELXL2017 (Sheldrick, 2015)
;
_computing_structure_solution
;
SHELXS2013 (Sheldrick, 2008)
;
_diffrn_ambient_temperature 150(2)
_diffrn_measured_fraction_theta_full 0.997
_diffrn_measured_fraction_theta_max 0.996
_diffrn_measurement_device_type 'Bruker SMART APEXII'
_diffrn_measurement_method \w
_diffrn_radiation_monochromator graphite
_diffrn_radiation_source 'fine-focus sealed tube'
_diffrn_radiation_type MoK\a
_diffrn_radiation_wavelength 0.71073
_diffrn_reflns_av_R_equivalents 0.0445
_diffrn_reflns_limit_h_max 19
_diffrn_reflns_limit_h_min -19
_diffrn_reflns_limit_k_max 22
_diffrn_reflns_limit_k_min -22
_diffrn_reflns_limit_l_max 35
_diffrn_reflns_limit_l_min -35
_diffrn_reflns_number 67443
_diffrn_reflns_theta_full 25.242
_diffrn_reflns_theta_max 27.000
_diffrn_reflns_theta_min 1.725
_exptl_absorpt_coefficient_mu 0.849
_exptl_absorpt_correction_T_max 0.8485
_exptl_absorpt_correction_T_min 0.7276
_exptl_absorpt_correction_type multi-scan
_exptl_absorpt_process_details
;
(SADABS; Bruker, 2008)
;
_exptl_crystal_colour colourless
_exptl_crystal_density_diffrn 1.255
_exptl_crystal_density_method 'not measured'
_exptl_crystal_description block
_exptl_crystal_F_000 2820
_exptl_crystal_size_max 0.40
_exptl_crystal_size_mid 0.25
_exptl_crystal_size_min 0.20
_refine_diff_density_max 0.941
_refine_diff_density_min -0.709
_refine_ls_extinction_method none
_refine_ls_goodness_of_fit_ref 1.018
_refine_ls_hydrogen_treatment mixed
_refine_ls_matrix_type full
_refine_ls_number_parameters 1543
_refine_ls_number_reflns 30708
_refine_ls_number_restraints 43
_refine_ls_restrained_S_all 1.027
_refine_ls_R_factor_all 0.0480
_refine_ls_R_factor_gt 0.0365
_refine_ls_shift/su_max 0.006
_refine_ls_shift/su_mean 0.000
_refine_ls_structure_factor_coef Fsqd
_refine_ls_weighting_details 'w=1/[\s^2^(Fo^2^)+(0.0463P)^2^+2.5591P] where P=(Fo^2^+2Fc^2^)/3'
_refine_ls_weighting_scheme calc
_refine_ls_wR_factor_gt 0.0944
_refine_ls_wR_factor_ref 0.1015
_reflns_number_gt 25175
_reflns_number_total 30708
_reflns_threshold_expression 'I > 2\s(I)'
_cod_data_source_file jx3012sup1.cif
_cod_data_source_block Nd
_cod_original_cell_volume 7051(6)
_cod_database_code 2021126
_shelx_space_group_comment
;
The symmetry employed for this shelxl refinement is uniquely defined
by the following loop, which should always be used as a source of
symmetry information in preference to the above space-group names.
They are only intended as comments.
;
_shelx_estimated_absorpt_t_min 0.728
_shelx_estimated_absorpt_t_max 0.849

loop_
_space_group_symop_operation_xyz
'x, y, z'
'-x, -y, -z'

loop_
_atom_site_type_symbol
_atom_site_label
_atom_site_fract_x
_atom_site_fract_y
_atom_site_fract_z
_atom_site_U_iso_or_equiv
_atom_site_adp_type
_atom_site_calc_flag
_atom_site_occupancy
Nd Nd1 0.40393(2) 0.29948(2) 0.69290(2) 0.01512(4) Uani d 1
Nd Nd2 0.35106(2) 0.18921(2) 0.81079(2) 0.01664(4) Uani d 1
P P1 0.49833(4) 0.33597(4) 0.60790(2) 0.01782(13) Uani d 1
P P2 0.52430(4) 0.13193(4) 0.73062(2) 0.01664(13) Uani d 1
P P3 0.24862(4) 0.13661(4) 0.67983(2) 0.01731(13) Uani d 1
P P4 0.27061(5) 0.10443(4) 0.88335(2) 0.01852(13) Uani d 1
P P5 0.27196(4) 0.49555(4) 0.82017(2) 0.01934(14) Uani d 1
O O1 0.37608(13) 0.29403(10) 0.77402(7) 0.0208(4) Uani d 1
H H1 0.3506(18) 0.3327(13) 0.7867(10) 0.020(8) Uiso d 1
O O2 0.26001(12) 0.36828(11) 0.69648(7) 0.0251(4) Uani d 1
H H2A 0.266530 0.410364 0.718709 0.030 Uiso d 1
H H2B 0.212070 0.352264 0.678379 0.030 Uiso d 1
O O3 0.42906(13) 0.44377(11) 0.72794(7) 0.0265(4) Uani d 1
H H3A 0.382311 0.462404 0.740436 0.032 Uiso d 1
H H3B 0.476671 0.469714 0.727346 0.032 Uiso d 1
O O4 0.31724(16) 0.30343(11) 0.87580(8) 0.0357(5) Uani d 1
H H4A 0.301037 0.296763 0.903512 0.043 Uiso d 1
H H4B 0.321837 0.349362 0.870439 0.043 Uiso d 1
O O5 0.49407(14) 0.24894(13) 0.86085(8) 0.0366(5) Uani d 1
H H5A 0.491342 0.298525 0.867949 0.044 Uiso d 1
H H5B 0.538222 0.223085 0.869269 0.044 Uiso d 1
O O6 0.54155(12) 0.33554(10) 0.65932(7) 0.0206(4) Uani d 1
O O7 0.39990(12) 0.32279(10) 0.60757(6) 0.0207(4) Uani d 1
O O8 0.52408(12) 0.41272(10) 0.58922(6) 0.0211(4) Uani d 1
O O9 0.53547(13) 0.27033(10) 0.56763(7) 0.0239(4) Uani d 1
O O10 0.49642(12) 0.19486(10) 0.70402(7) 0.0206(4) Uani d 1
O O11 0.47168(12) 0.12343(10) 0.77285(7) 0.0221(4) Uani d 1
O O12 0.52386(12) 0.05403(10) 0.68891(6) 0.0182(4) Uani d 1
O O13 0.62782(12) 0.14060(10) 0.74981(6) 0.0202(4) Uani d 1
O O14 0.30258(12) 0.19351(10) 0.66026(7) 0.0207(4) Uani d 1
O O15 0.26536(12) 0.13833(10) 0.73453(7) 0.0223(4) Uani d 1
O O16 0.14583(12) 0.14693(11) 0.66377(7) 0.0230(4) Uani d 1
O O17 0.26050(12) 0.04816(10) 0.65333(6) 0.0199(4) Uani d 1
O O18 0.21909(12) 0.14302(11) 0.84626(7) 0.0217(4) Uani d 1
O O19 0.36812(12) 0.11244(11) 0.87863(7) 0.0228(4) Uani d 1
O O20 0.24452(12) 0.01461(10) 0.87754(6) 0.0213(4) Uani d 1
O O21 0.24454(13) 0.13714(10) 0.93883(6) 0.0226(4) Uani d 1
O O22 0.28040(12) 0.50345(11) 0.76769(7) 0.0237(4) Uani d 1
O O23 0.29083(13) 0.41766(10) 0.83130(7) 0.0260(4) Uani d 1
O O24 0.17527(12) 0.51690(10) 0.83755(7) 0.0222(4) Uani d 1
O O25 0.33111(12) 0.56289(10) 0.85825(7) 0.0202(4) Uani d 1
C C1 0.5088(2) 0.48786(15) 0.61822(10) 0.0245(6) Uani d 1
C C2 0.4265(2) 0.52193(16) 0.61044(11) 0.0289(6) Uani d 1
C C3 0.4167(2) 0.59728(19) 0.63832(13) 0.0406(8) Uani d 1
H H3 0.361913 0.622639 0.634266 0.049 Uiso calc 1
C C4 0.4842(3) 0.6357(2) 0.67149(13) 0.0492(9) Uani d 1
H H4 0.475558 0.686998 0.690044 0.059 Uiso calc 1
C C5 0.5643(3) 0.60060(19) 0.67805(12) 0.0418(8) Uani d 1
H H5 0.610054 0.628093 0.701358 0.050 Uiso calc 1
C C6 0.5802(2) 0.52546(17) 0.65132(11) 0.0299(6) Uani d 1
C C7 0.3521(2) 0.48297(18) 0.57247(12) 0.0323(7) Uani d 1
H H7 0.370189 0.428570 0.558143 0.039 Uiso calc 1
C C8 0.2652(2) 0.4774(2) 0.59638(15) 0.0501(9) Uani d 1
H H8A 0.275021 0.448522 0.623293 0.075 Uiso calc 1
H H8B 0.219499 0.449926 0.570973 0.075 Uiso calc 1
H H8C 0.245563 0.530138 0.610183 0.075 Uiso calc 1
C C9 0.3380(3) 0.5263(2) 0.52956(13) 0.0425(8) Uani d 1
H H9A 0.393833 0.528413 0.514157 0.064 Uiso calc 1
H H9B 0.319231 0.579670 0.542610 0.064 Uiso calc 1
H H9C 0.291952 0.498731 0.504423 0.064 Uiso calc 1
C C10 0.6691(2) 0.48748(18) 0.65616(11) 0.0324(7) Uani d 1
H H10 0.657376 0.431702 0.657624 0.039 Uiso calc 1
C C11 0.7190(2) 0.4874(2) 0.60984(14) 0.0478(9) Uani d 1
H H11A 0.683024 0.459044 0.579868 0.072 Uiso calc 1
H H11B 0.775975 0.461620 0.613326 0.072 Uiso calc 1
H H11C 0.729829 0.541382 0.606749 0.072 Uiso calc 1
C C12 0.7276(3) 0.5253(2) 0.70393(14) 0.0474(9) Uani d 1
H H12A 0.693471 0.528664 0.732978 0.071 Uiso calc 1
H H12B 0.746845 0.577971 0.701627 0.071 Uiso calc 1
H H12C 0.779962 0.493469 0.707693 0.071 Uiso calc 1
C C13 0.58909(19) 0.26741(15) 0.52788(10) 0.0227(6) Uani d 1
C C14 0.5460(2) 0.26657(16) 0.48081(10) 0.0263(6) Uani d 1
C C15 0.6001(2) 0.25450(17) 0.44114(11) 0.0340(7) Uani d 1
H H15 0.574010 0.253378 0.408158 0.041 Uiso calc 1
C C16 0.6900(2) 0.24427(18) 0.44893(12) 0.0382(8) Uani d 1
H H16 0.725113 0.236118 0.421364 0.046 Uiso calc 1
C C17 0.7297(2) 0.24572(17) 0.49630(12) 0.0322(7) Uani d 1
H H17 0.791994 0.238762 0.500997 0.039 Uiso calc 1
C C18 0.67992(19) 0.25722(16) 0.53754(11) 0.0266(6) Uani d 1
C C19 0.4469(2) 0.27678(17) 0.47188(11) 0.0308(6) Uani d 1
H H19 0.420996 0.278215 0.504303 0.037 Uiso calc 1
C C20 0.4028(3) 0.2079(2) 0.43374(16) 0.0553(10) Uani d 1
H H20A 0.415250 0.159311 0.445161 0.083 Uiso calc 1
H H20B 0.426434 0.205223 0.401336 0.083 Uiso calc 1
H H20C 0.338368 0.214979 0.430200 0.083 Uiso calc 1
C C21 0.4266(3) 0.3537(2) 0.45661(15) 0.0488(9) Uani d 1
H H21A 0.459757 0.396349 0.480214 0.073 Uiso calc 1
H H21B 0.362626 0.362867 0.456909 0.073 Uiso calc 1
H H21C 0.444125 0.351454 0.422841 0.073 Uiso calc 1
C C22 0.7202(2) 0.25635(18) 0.59008(11) 0.0313(7) Uani d 1
H H22 0.694151 0.300468 0.613342 0.038 Uiso calc 1
C C23 0.6947(2) 0.18040(19) 0.60563(13) 0.0392(8) Uani d 1
H H23A 0.629729 0.175219 0.604022 0.059 Uiso calc 1
H H23B 0.720382 0.181827 0.639920 0.059 Uiso calc 1
H H23C 0.717649 0.135650 0.582871 0.059 Uiso calc 1
C C24 0.8214(2) 0.2688(2) 0.59741(14) 0.0484(9) Uani d 1
H H24A 0.837493 0.316978 0.587096 0.073 Uiso calc 1
H H24B 0.849363 0.224297 0.577036 0.073 Uiso calc 1
H H24C 0.842114 0.272955 0.632786 0.073 Uiso calc 1
C C25 0.55582(17) -0.01740(15) 0.69952(9) 0.0200(5) Uani d 1
C C26 0.49701(19) -0.06637(15) 0.71573(10) 0.0238(6) Uani d 1
C C27 0.5319(2) -0.13498(17) 0.72691(12) 0.0335(7) Uani d 1
H H27 0.494473 -0.169368 0.738947 0.040 Uiso calc 1
C C28 0.6193(2) -0.15422(18) 0.72096(13) 0.0375(7) Uani d 1
H H28 0.641837 -0.200675 0.729612 0.045 Uiso calc 1
C C29 0.6741(2) -0.10575(17) 0.70238(12) 0.0320(7) Uani d 1
H H29 0.733484 -0.120549 0.697114 0.038 Uiso calc 1
C C30 0.64427(18) -0.03587(15) 0.69121(10) 0.0225(5) Uani d 1
C C31 0.39936(18) -0.04955(16) 0.71982(10) 0.0242(6) Uani d 1
H H31 0.388143 0.002410 0.711021 0.029 Uiso calc 1
C C32 0.3732(2) -0.04476(19) 0.77299(12) 0.0366(7) Uani d 1
H H32A 0.414425 -0.008665 0.796844 0.055 Uiso calc 1
H H32B 0.376044 -0.096808 0.780929 0.055 Uiso calc 1
H H32C 0.312506 -0.025747 0.775207 0.055 Uiso calc 1
C C33 0.3407(2) -0.11088(17) 0.68254(12) 0.0327(7) Uani d 1
H H33A 0.354571 -0.110391 0.648405 0.049 Uiso calc 1
H H33B 0.277913 -0.098741 0.685741 0.049 Uiso calc 1
H H33C 0.351971 -0.162770 0.689584 0.049 Uiso calc 1
C C34 0.70519(18) 0.01488(16) 0.66884(10) 0.0247(6) Uani d 1
H H34 0.671645 0.061967 0.663473 0.030 Uiso calc 1
C C35 0.7894(2) 0.04303(19) 0.70339(12) 0.0337(7) Uani d 1
H H35A 0.825315 0.076697 0.687982 0.051 Uiso calc 1
H H35B 0.824004 -0.002194 0.708736 0.051 Uiso calc 1
H H35C 0.773035 0.072659 0.735605 0.051 Uiso calc 1
C C36 0.7307(2) -0.02953(18) 0.61783(11) 0.0335(7) Uani d 1
H H36A 0.676693 -0.044540 0.595014 0.050 Uiso calc 1
H H36B 0.762686 -0.076610 0.622066 0.050 Uiso calc 1
H H36C 0.768998 0.004194 0.603835 0.050 Uiso calc 1
C C37 0.66322(18) 0.18302(16) 0.79697(10) 0.0233(6) Uani d 1
C C38 0.67726(19) 0.14324(18) 0.83583(10) 0.0287(6) Uani d 1
C C39 0.7177(2) 0.1866(2) 0.88138(11) 0.0372(8) Uani d 1
H H39 0.727346 0.162115 0.909112 0.045 Uiso calc 1
C C40 0.7438(2) 0.2641(2) 0.88698(12) 0.0406(8) Uani d 1
H H40 0.771087 0.292116 0.918258 0.049 Uiso calc 1
C C41 0.7303(2) 0.30069(19) 0.84721(11) 0.0347(7) Uani d 1
H H41 0.748996 0.353829 0.851333 0.042 Uiso calc 1
C C42 0.68958(18) 0.26103(17) 0.80085(10) 0.0262(6) Uani d 1
C C43 0.6540(2) 0.05729(19) 0.83047(12) 0.0364(7) Uani d 1
H H43 0.624409 0.037318 0.795968 0.044 Uiso calc 1
C C44 0.7386(3) 0.0107(2) 0.83647(14) 0.0496(9) Uani d 1
H H44A 0.778667 0.018456 0.811668 0.074 Uiso calc 1
H H44B 0.722635 -0.044993 0.831368 0.074 Uiso calc 1
H H44C 0.768418 0.028971 0.870221 0.074 Uiso calc 1
C C45 0.5896(2) 0.0437(2) 0.86801(14) 0.0460(9) Uani d 1
H H45A 0.535834 0.073733 0.864006 0.069 Uiso calc 1
H H45B 0.618252 0.060788 0.902137 0.069 Uiso calc 1
H H45C 0.573446 -0.012095 0.861911 0.069 Uiso calc 1
C C46 0.67680(19) 0.30303(17) 0.75767(10) 0.0265(6) Uani d 1
H H46 0.639319 0.268079 0.729751 0.032 Uiso calc 1
C C47 0.7655(2) 0.3182(2) 0.73826(13) 0.0418(8) Uani d 1
H H47A 0.795734 0.268649 0.728786 0.063 Uiso calc 1
H H47B 0.802847 0.353884 0.764568 0.063 Uiso calc 1
H H47C 0.754722 0.341849 0.708975 0.063 Uiso calc 1
C C48 0.6275(2) 0.37907(18) 0.77240(12) 0.0356(7) Uani d 1
H H48A 0.571546 0.368181 0.785537 0.053 Uiso calc 1
H H48B 0.614614 0.401960 0.742943 0.053 Uiso calc 1
H H48C 0.664566 0.415900 0.798192 0.053 Uiso calc 1
C C49 0.10911(17) 0.21945(16) 0.66023(11) 0.0256(6) Uani d 1
C C50 0.06931(18) 0.26095(18) 0.70210(12) 0.0317(7) Uani d 1
C C51 0.0302(2) 0.33119(19) 0.69754(13) 0.0395(8) Uani d 1
H H51 0.002876 0.360938 0.724977 0.047 Uiso calc 1
C C52 0.0304(2) 0.35834(19) 0.65401(14) 0.0437(9) Uani d 1
H H52 0.003825 0.406771 0.651909 0.052 Uiso calc 1
C C53 0.0689(2) 0.31566(19) 0.61305(13) 0.0380(8) Uani d 1
H H53 0.068136 0.335195 0.583230 0.046 Uiso calc 1
C C54 0.10882(19) 0.24462(17) 0.61507(11) 0.0292(6) Uani d 1
C C55 0.0710(2) 0.23214(18) 0.75041(12) 0.0330(7) Uani d 1
H H55 0.098855 0.179698 0.744790 0.040 Uiso calc 1
C C56 0.1273(2) 0.2858(2) 0.79216(13) 0.0439(8) Uani d 1
H H56A 0.185634 0.294799 0.781005 0.066 Uiso calc 1
H H56B 0.135109 0.261680 0.821367 0.066 Uiso calc 1
H H56C 0.097804 0.335857 0.801237 0.066 Uiso calc 1
C C57 -0.0233(2) 0.2218(2) 0.76609(16) 0.0532(10) Uani d 1
H H57A -0.060498 0.189804 0.737941 0.080 Uiso calc 1
H H57B -0.049642 0.273253 0.775715 0.080 Uiso calc 1
H H57C -0.019669 0.195948 0.794567 0.080 Uiso calc 1
C C58 0.1451(2) 0.19603(18) 0.56877(11) 0.0317(7) Uani d 1
H H58 0.182639 0.154545 0.579479 0.038 Uiso calc 1
C C59 0.0675(2) 0.1555(2) 0.53237(12) 0.0424(8) Uani d 1
H H59A 0.032010 0.123878 0.549347 0.064 Uiso calc 1
H H59B 0.090916 0.121695 0.503465 0.064 Uiso calc 1
H H59C 0.030051 0.195091 0.521008 0.064 Uiso calc 1
C C60 0.2030(2) 0.2442(2) 0.54278(13) 0.0424(8) Uani d 1
H H60A 0.251602 0.270386 0.566693 0.064 Uiso calc 1
H H60B 0.166679 0.283557 0.530319 0.064 Uiso calc 1
H H60C 0.227715 0.209618 0.514663 0.064 Uiso calc 1
C C61 0.23320(17) 0.01658(15) 0.60221(10) 0.0206(5) Uani d 1
C C62 0.14852(18) -0.01852(16) 0.59024(10) 0.0246(6) Uani d 1
C C63 0.1220(2) -0.04746(18) 0.53959(11) 0.0323(7) Uani d 1
H H63 0.064085 -0.070163 0.529826 0.039 Uiso calc 1
C C64 0.1792(2) -0.04351(19) 0.50329(11) 0.0351(7) Uani d 1
H H64 0.159772 -0.062190 0.468900 0.042 Uiso calc 1
C C65 0.2641(2) -0.01258(18) 0.51707(11) 0.0303(6) Uani d 1
H H65 0.303267 -0.012023 0.491921 0.036 Uiso calc 1
C C66 0.29410(18) 0.01796(15) 0.56696(10) 0.0223(5) Uani d 1
C C67 0.0872(2) -0.03048(18) 0.62908(11) 0.0328(7) Uani d 1
H H67 0.116468 -0.005371 0.662898 0.039 Uiso calc 1
C C68 0.0749(3) -0.1183(2) 0.62723(14) 0.0498(10) Uani d 1
H H68A 0.133276 -0.141468 0.631607 0.075 Uiso calc 1
H H68B 0.044295 -0.143847 0.594797 0.075 Uiso calc 1
H H68C 0.039330 -0.125710 0.654110 0.075 Uiso calc 1
C C69 -0.0032(2) 0.0063(2) 0.62244(14) 0.0466(9) Uani d 1
H H69A 0.005132 0.062602 0.624760 0.070 Uiso calc 1
H H69B -0.039535 -0.002333 0.648731 0.070 Uiso calc 1
H H69C -0.033302 -0.017782 0.589575 0.070 Uiso calc 1
C C70 0.39003(18) 0.04661(16) 0.58114(11) 0.0258(6) Uani d 1
H H70 0.397558 0.068311 0.618058 0.031 Uiso calc 1
C C71 0.4140(2) 0.11169(19) 0.55475(14) 0.0409(8) Uani d 1
H H71A 0.376569 0.156746 0.564954 0.061 Uiso calc 1
H H71B 0.403939 0.092570 0.518419 0.061 Uiso calc 1
H H71C 0.476715 0.127440 0.563963 0.061 Uiso calc 1
C C72 0.4534(2) -0.02161(19) 0.56950(13) 0.0364(7) Uani d 1
H H72A 0.438391 -0.062135 0.587430 0.055 Uiso calc 1
H H72B 0.514827 -0.002698 0.580240 0.055 Uiso calc 1
H H72C 0.447527 -0.043593 0.533406 0.055 Uiso calc 1
C C73 0.16349(18) -0.01071(15) 0.89270(10) 0.0227(6) Uani d 1
C C74 0.1655(2) -0.02714(16) 0.94043(11) 0.0280(6) Uani d 1
C C75 0.0853(2) -0.05315(18) 0.95394(12) 0.0384(8) Uani d 1
H H75 0.083929 -0.064965 0.986108 0.046 Uiso calc 1
C C76 0.0086(2) -0.06215(19) 0.92219(14) 0.0432(9) Uani d 1
H H76 -0.045370 -0.078467 0.932740 0.052 Uiso calc 1
C C77 0.0102(2) -0.04731(18) 0.87464(14) 0.0386(8) Uani d 1
H H77 -0.042937 -0.054066 0.852671 0.046 Uiso calc 1
C C78 0.0885(2) -0.02259(16) 0.85831(11) 0.0298(6) Uani d 1
C C79 0.2497(2) -0.01980(17) 0.97555(11) 0.0336(7) Uani d 1
H H79 0.297353 0.004989 0.960491 0.040 Uiso calc 1
C C80 0.2803(3) -0.1014(2) 0.98161(14) 0.0574(11) Uani d 1
H H80A 0.288083 -0.133960 0.948633 0.086 Uiso calc 1
H H80B 0.235214 -0.125989 0.997355 0.086 Uiso calc 1
H H80C 0.336870 -0.096297 1.002699 0.086 Uiso calc 1
C C81 0.2377(3) 0.0312(2) 1.02678(12) 0.0520(10) Uani d 1
H H81A 0.218634 0.083113 1.022791 0.078 Uiso calc 1
H H81B 0.294251 0.036148 1.047902 0.078 Uiso calc 1
H H81C 0.192418 0.006948 1.042560 0.078 Uiso calc 1
C C82 0.0931(2) -0.01584(19) 0.80425(12) 0.0381(8) Uani d 1
H H82 0.141364 0.023247 0.803565 0.046 Uiso calc 1
C C83 0.0071(4) 0.0114(3) 0.78088(19) 0.0881(17) Uani d 1
H H83A 0.017604 0.025121 0.749006 0.132 Uiso calc 1
H H83B -0.013501 0.057438 0.803614 0.132 Uiso calc 1
H H83C -0.038366 -0.030637 0.774948 0.132 Uiso calc 1
C C84 0.1175(3) -0.0935(2) 0.77356(13) 0.0566(10) Uani d 1
H H84A 0.170091 -0.112966 0.790339 0.085 Uiso calc 1
H H84B 0.130756 -0.086927 0.740345 0.085 Uiso calc 1
H H84C 0.067713 -0.131098 0.770032 0.085 Uiso calc 1
C C85 0.2457(2) 0.21759(16) 0.96035(10) 0.0258(6) Uani d 1
C C86 0.3229(2) 0.25184(18) 0.98820(11) 0.0344(7) Uani d 1
C C87 0.3212(3) 0.3321(2) 1.00870(14) 0.0494(10) Uani d 1
H H87 0.372482 0.357802 1.028053 0.059 Uiso calc 1
C C88 0.2480(3) 0.3737(2) 1.00144(15) 0.0554(11) Uani d 1
H H88 0.249883 0.428658 1.014227 0.066 Uiso calc 1
C C89 0.1703(3) 0.3381(2) 0.97575(14) 0.0479(9) Uani d 1
H H89 0.119138 0.368491 0.972395 0.057 Uiso calc 1
C C90 0.1660(2) 0.25755(18) 0.95456(11) 0.0320(7) Uani d 1
C C91 0.4052(2) 0.2056(2) 0.99835(13) 0.0457(9) Uani d 1
H H91 0.396271 0.151919 0.976792 0.055 Uiso calc 1
C C92 0.4902(3) 0.2403(4) 0.9857(2) 0.0917(19) Uani d 1
H H92A 0.484770 0.242384 0.950112 0.138 Uiso calc 1
H H92B 0.540323 0.207734 0.992661 0.138 Uiso calc 1
H H92C 0.500464 0.293353 1.006027 0.138 Uiso calc 1
C C93 0.4156(3) 0.1970(3) 1.05301(17) 0.0769(14) Uani d 1
H H93A 0.464624 0.162138 1.057816 0.115 Uiso calc 1
H H93B 0.360286 0.174942 1.061134 0.115 Uiso calc 1
H H93C 0.428426 0.248483 1.075028 0.115 Uiso calc 1
C C94 0.0808(2) 0.2146(2) 0.93005(12) 0.0376(7) Uani d 1
H H94 0.095781 0.176081 0.899690 0.045 Uiso calc 1
C C95 0.0106(3) 0.2686(3) 0.91309(15) 0.0593(11) Uani d 1
H H95A 0.037325 0.301520 0.893199 0.089 Uiso calc 1
H H95B -0.011856 0.301937 0.942513 0.089 Uiso calc 1
H H95C -0.038719 0.237053 0.892702 0.089 Uiso calc 1
C C96 0.0415(2) 0.1687(2) 0.96528(15) 0.0480(9) Uani d 1
H H96A 0.085376 0.132061 0.974656 0.072 Uiso calc 1
H H96B -0.012194 0.139591 0.948228 0.072 Uiso calc 1
H H96C 0.026228 0.205200 0.995453 0.072 Uiso calc 1
C C97 0.14427(18) 0.59374(15) 0.84302(10) 0.0232(6) Uani d 1
C C98 0.15665(18) 0.64286(16) 0.89107(11) 0.0258(6) Uani d 1
C C99 0.1286(2) 0.71970(18) 0.89517(12) 0.0336(7) Uani d 1
H H99 0.136000 0.754827 0.926849 0.040 Uiso calc 1
C C100 0.0907(2) 0.74550(18) 0.85458(13) 0.0378(7) Uani d 1
H H100 0.074580 0.798659 0.858067 0.045 Uiso calc 1
C C101 0.0756(2) 0.69480(18) 0.80862(12) 0.0360(7) Uani d 1
H H101 0.047946 0.713337 0.780984 0.043 Uiso calc 1
C C102 0.10029(19) 0.61679(17) 0.80193(11) 0.0290(6) Uani d 1
C C103 0.19567(19) 0.61400(18) 0.93657(11) 0.0292(6) Uani d 1
H H103 0.220859 0.561367 0.924655 0.035 Uiso calc 1
C C104 0.1234(3) 0.6046(3) 0.97041(15) 0.0595(11) Uani d 1
H H10A 0.077858 0.566666 0.951809 0.089 Uiso calc 1
H H10B 0.096073 0.655193 0.981561 0.089 Uiso calc 1
H H10C 0.149752 0.585959 0.999591 0.089 Uiso calc 1
C C105 0.2713(3) 0.6684(2) 0.96613(13) 0.0463(9) Uani d 1
H H10D 0.314829 0.677348 0.943378 0.069 Uiso calc 1
H H10E 0.300467 0.644026 0.992197 0.069 Uiso calc 1
H H10F 0.246892 0.718420 0.981678 0.069 Uiso calc 1
C C106 0.0759(2) 0.56024(19) 0.75192(11) 0.0338(7) Uani d 1
H H106 0.101749 0.508479 0.754156 0.041 Uiso calc 1
C C107 -0.0257(2) 0.5493(2) 0.74382(15) 0.0537(10) Uani d 1
H H10G -0.046772 0.526939 0.770701 0.081 Uiso calc 1
H H10H -0.042385 0.513865 0.711485 0.081 Uiso calc 1
H H10I -0.052896 0.600077 0.744085 0.081 Uiso calc 1
C C108 0.1128(3) 0.5867(2) 0.70828(13) 0.0505(9) Uani d 1
H H10J 0.177491 0.594615 0.715005 0.076 Uiso calc 1
H H10K 0.085759 0.636006 0.704094 0.076 Uiso calc 1
H H10L 0.099033 0.546716 0.677602 0.076 Uiso calc 1
C C109 0.41553(18) 0.58645(16) 0.84898(10) 0.0234(6) Uani d 1
C C110 0.4211(2) 0.65034(17) 0.82591(11) 0.0296(6) Uani d 1
C C111 0.5051(2) 0.6718(2) 0.81549(13) 0.0400(8) Uani d 1
H H111 0.511209 0.714178 0.799272 0.048 Uiso calc 1
C C112 0.5797(2) 0.6327(2) 0.82824(13) 0.0414(8) Uani d 1
H H112 0.636170 0.646668 0.819461 0.050 Uiso calc 1
C C113 0.5725(2) 0.57297(19) 0.85384(12) 0.0353(7) Uani d 1
H H113 0.624788 0.548201 0.863865 0.042 Uiso calc 1
C C114 0.49022(19) 0.54831(17) 0.86526(10) 0.0270(6) Uani d 1
C C115 0.3404(2) 0.69844(18) 0.81585(12) 0.0340(7) Uani d 1
H H115 0.286506 0.670540 0.822903 0.041 Uiso calc 1
C C116 0.3487(3) 0.7784(2) 0.85196(15) 0.0499(9) Uani d 1
H H11D 0.357421 0.771080 0.886492 0.075 Uiso calc 1
H H11E 0.294251 0.807406 0.847601 0.075 Uiso calc 1
H H11F 0.399718 0.807921 0.844907 0.075 Uiso calc 1
C C117 0.3268(2) 0.7079(2) 0.76203(13) 0.0446(8) Uani d 1
H H11G 0.326619 0.656428 0.739439 0.067 Uiso calc 1
H H11H 0.375196 0.740797 0.755355 0.067 Uiso calc 1
H H11I 0.269769 0.732678 0.756511 0.067 Uiso calc 1
C C118 0.4811(2) 0.48406(18) 0.89450(11) 0.0310(7) Uani d 1
H H118 0.442556 0.441297 0.872611 0.037 Uiso calc 1
C C119 0.5696(2) 0.44803(19) 0.90814(12) 0.0390(8) Uani d 1
H H11J 0.598044 0.427090 0.877564 0.058 Uiso calc 1
H H11K 0.558748 0.405679 0.925407 0.058 Uiso calc 1
H H11L 0.608803 0.488261 0.930179 0.058 Uiso calc 1
C C120 0.4353(2) 0.5120(2) 0.94227(12) 0.0443(9) Uani d 1
H H12D 0.376823 0.532165 0.933786 0.066 Uiso calc 1
H H12E 0.471841 0.553594 0.964885 0.066 Uiso calc 1
H H12F 0.427992 0.468127 0.958784 0.066 Uiso calc 1
C C121 0.9325(3) 0.4539(3) 0.8841(3) 0.1002(17) Uani d 1
H H21D 0.909922 0.400096 0.871190 0.150 Uiso calc 1
H H21E 0.946188 0.462744 0.920440 0.150 Uiso calc 1
H H21F 0.986547 0.462348 0.868445 0.150 Uiso calc 1
C C122 0.8624(3) 0.5105(2) 0.8719(2) 0.0834(13) Uani d 1
H H22D 0.808706 0.502294 0.888562 0.100 Uiso calc 1
H H22E 0.845483 0.498078 0.835306 0.100 Uiso calc 1
C C123 0.8915(3) 0.5969(2) 0.88770(17) 0.0653(11) Uani d 1
H H23D 0.900196 0.611699 0.924702 0.078 Uiso calc 1
H H23E 0.949413 0.604252 0.874747 0.078 Uiso calc 1
C C124 0.8250(3) 0.6504(2) 0.86888(18) 0.0692(12) Uani d 1
H H24D 0.765517 0.638605 0.878386 0.083 Uiso calc 1
H H24E 0.821761 0.639911 0.831873 0.083 Uiso calc 1
C C125 0.8484(3) 0.7361(2) 0.88948(16) 0.0604(11) Uani d 1
H H25D 0.912196 0.745084 0.886175 0.072 Uiso calc 1
H H25E 0.840061 0.748415 0.925637 0.072 Uiso calc 1
C C126 0.7936(3) 0.7935(3) 0.86391(17) 0.0765(14) Uani d 1
H H26D 0.729242 0.781457 0.863386 0.092 Uiso calc 1
H H26E 0.805721 0.847759 0.883048 0.092 Uiso calc 1
C C127 0.8181(5) 0.7864(4) 0.81106(19) 0.111(2) Uani d 1
H H27D 0.778660 0.818430 0.793738 0.166 Uiso calc 1
H H27E 0.811664 0.731552 0.793261 0.166 Uiso calc 1
H H27F 0.879914 0.804492 0.811876 0.166 Uiso calc 1
C C128 0.1064(4) 0.2247(4) 0.3088(2) 0.112(2) Uani d 1
H H28D 0.129510 0.219673 0.276033 0.168 Uiso calc 1
H H28E 0.046324 0.245444 0.307384 0.168 Uiso calc 1
H H28F 0.104406 0.173202 0.317483 0.168 Uiso calc 1
C C129 0.1666(4) 0.2798(3) 0.3479(2) 0.101(2) Uani d 1
H H29D 0.175381 0.328347 0.335655 0.122 Uiso calc 1
H H29E 0.225401 0.255491 0.350627 0.122 Uiso calc 1
C C130 0.1363(3) 0.3026(4) 0.4003(2) 0.113(2) Uani d 1
H H30D 0.140386 0.255997 0.415508 0.135 Uiso calc 1
H H30E 0.179055 0.342625 0.420565 0.135 Uiso calc 1
C C131 0.0442(3) 0.3338(4) 0.4051(2) 0.0989(16) Uani d 1
H H31D 0.000618 0.292910 0.386747 0.119 Uiso calc 1
H H31E 0.038562 0.379145 0.388804 0.119 Uiso calc 1
C C132 0.0202(3) 0.3592(4) 0.4588(2) 0.0966(15) Uani d 1
H H32D 0.027091 0.314261 0.475470 0.116 Uiso calc 1
H H32E 0.062781 0.401089 0.477054 0.116 Uiso calc 1
C C133 -0.0731(4) 0.3886(4) 0.4630(2) 0.1145(17) Uani d 1
H H33D -0.116013 0.346177 0.446016 0.137 Uiso calc 1
H H33E -0.080899 0.432488 0.445460 0.137 Uiso calc 1
C C134 -0.0941(4) 0.4163(4) 0.5172(2) 0.1076(17) Uani d 1
H H34D -0.156177 0.432108 0.517829 0.161 Uiso calc 1
H H34E -0.054765 0.461000 0.533493 0.161 Uiso calc 1
H H34F -0.084654 0.373644 0.535055 0.161 Uiso calc 1

loop_
_atom_site_aniso_label
_atom_site_aniso_U_11
_atom_site_aniso_U_22
_atom_site_aniso_U_33
_atom_site_aniso_U_12
_atom_site_aniso_U_13
_atom_site_aniso_U_23
Nd1 0.01676(7) 0.01567(7) 0.01325(7) 0.00127(5) 0.00138(5) 0.00378(5)
Nd2 0.02075(7) 0.01693(7) 0.01253(7) 0.00124(5) 0.00283(5) 0.00321(5)
P1 0.0199(3) 0.0185(3) 0.0158(3) -0.0006(3) 0.0025(2) 0.0050(2)
P2 0.0174(3) 0.0168(3) 0.0149(3) 0.0033(2) 0.0006(2) 0.0019(2)
P3 0.0165(3) 0.0181(3) 0.0152(3) -0.0002(2) -0.0004(2) -0.0006(2)
P4 0.0227(3) 0.0190(3) 0.0145(3) 0.0014(3) 0.0040(3) 0.0039(2)
P5 0.0210(3) 0.0162(3) 0.0192(3) 0.0026(3) 0.0006(3) 0.0006(3)
O1 0.0294(10) 0.0170(9) 0.0157(9) 0.0035(8) 0.0058(8) 0.0010(7)
O2 0.0216(10) 0.0242(10) 0.0249(10) 0.0034(8) -0.0030(8) -0.0030(8)
O3 0.0243(10) 0.0215(10) 0.0319(11) -0.0014(8) 0.0067(8) -0.0002(8)
O4 0.0626(15) 0.0231(10) 0.0256(11) 0.0070(10) 0.0195(10) 0.0083(8)
O5 0.0336(12) 0.0354(12) 0.0340(12) 0.0034(9) -0.0063(9) -0.0043(9)
O6 0.0210(9) 0.0239(9) 0.0176(9) -0.0013(7) 0.0006(7) 0.0065(7)
O7 0.0211(9) 0.0259(10) 0.0161(9) 0.0002(7) 0.0010(7) 0.0069(7)
O8 0.0271(10) 0.0188(9) 0.0176(9) -0.0023(7) 0.0047(7) 0.0034(7)
O9 0.0304(10) 0.0201(9) 0.0218(10) -0.0024(8) 0.0098(8) 0.0032(7)
O10 0.0203(9) 0.0189(9) 0.0224(9) 0.0031(7) -0.0004(7) 0.0046(7)
O11 0.0257(10) 0.0213(9) 0.0198(9) 0.0023(8) 0.0047(8) 0.0045(7)
O12 0.0212(9) 0.0171(9) 0.0158(9) 0.0030(7) 0.0003(7) 0.0030(7)
O13 0.0181(9) 0.0232(9) 0.0164(9) 0.0039(7) -0.0038(7) -0.0003(7)
O14 0.0210(9) 0.0213(9) 0.0188(9) -0.0003(7) 0.0000(7) 0.0030(7)
O15 0.0250(10) 0.0229(9) 0.0175(9) -0.0006(8) 0.0018(7) 0.0008(7)
O16 0.0170(9) 0.0230(9) 0.0255(10) 0.0005(7) -0.0018(7) -0.0012(8)
O17 0.0222(9) 0.0204(9) 0.0147(9) -0.0005(7) -0.0003(7) -0.0010(7)
O18 0.0239(10) 0.0248(10) 0.0177(9) 0.0019(8) 0.0034(7) 0.0068(7)
O19 0.0256(10) 0.0256(10) 0.0184(9) 0.0032(8) 0.0029(7) 0.0073(8)
O20 0.0281(10) 0.0202(9) 0.0165(9) -0.0003(8) 0.0058(7) 0.0044(7)
O21 0.0317(10) 0.0205(9) 0.0152(9) -0.0015(8) 0.0056(8) 0.0016(7)
O22 0.0275(10) 0.0233(10) 0.0190(9) 0.0052(8) 0.0010(8) 0.0019(7)
O23 0.0303(11) 0.0182(9) 0.0282(10) 0.0035(8) 0.0005(8) 0.0031(8)
O24 0.0224(10) 0.0180(9) 0.0248(10) 0.0017(7) 0.0025(8) 0.0015(7)
O25 0.0198(9) 0.0194(9) 0.0194(9) -0.0005(7) 0.0003(7) 0.0001(7)
C1 0.0361(16) 0.0188(13) 0.0206(13) 0.0022(11) 0.0091(12) 0.0058(11)
C2 0.0394(17) 0.0248(14) 0.0250(14) 0.0019(12) 0.0078(12) 0.0088(12)
C3 0.051(2) 0.0309(17) 0.0413(19) 0.0127(15) 0.0151(16) 0.0063(14)
C4 0.078(3) 0.0293(18) 0.0363(19) 0.0058(18) 0.0113(18) -0.0045(14)
C5 0.061(2) 0.0306(17) 0.0296(17) -0.0071(16) -0.0015(16) -0.0016(13)
C6 0.0439(18) 0.0245(14) 0.0219(14) -0.0052(13) 0.0040(13) 0.0061(11)
C7 0.0361(17) 0.0280(15) 0.0354(17) 0.0069(13) 0.0009(13) 0.0133(13)
C8 0.0366(19) 0.058(2) 0.064(3) 0.0048(17) 0.0073(17) 0.030(2)
C9 0.056(2) 0.0364(18) 0.0381(19) 0.0056(16) -0.0049(16) 0.0170(15)
C10 0.0331(16) 0.0313(16) 0.0329(16) -0.0115(13) -0.0021(13) 0.0098(13)
C11 0.044(2) 0.056(2) 0.047(2) -0.0067(17) 0.0102(17) 0.0163(18)
C12 0.049(2) 0.044(2) 0.046(2) -0.0205(17) -0.0113(17) 0.0106(16)
C13 0.0322(15) 0.0152(12) 0.0215(13) -0.0006(11) 0.0104(11) 0.0024(10)
C14 0.0355(16) 0.0203(13) 0.0241(14) -0.0014(12) 0.0080(12) 0.0045(11)
C15 0.0476(19) 0.0311(16) 0.0238(15) -0.0005(14) 0.0110(13) 0.0042(12)
C16 0.050(2) 0.0340(17) 0.0336(17) 0.0044(15) 0.0217(15) 0.0056(14)
C17 0.0311(16) 0.0305(16) 0.0364(17) 0.0035(13) 0.0151(13) 0.0048(13)
C18 0.0305(15) 0.0215(13) 0.0280(15) -0.0025(11) 0.0089(12) 0.0035(11)
C19 0.0375(17) 0.0325(16) 0.0229(14) -0.0018(13) 0.0042(12) 0.0067(12)
C20 0.048(2) 0.048(2) 0.062(3) -0.0051(18) -0.0152(19) 0.0025(19)
C21 0.046(2) 0.042(2) 0.063(2) 0.0107(17) 0.0135(18) 0.0179(18)
C22 0.0275(15) 0.0329(16) 0.0324(16) 0.0005(12) 0.0042(12) 0.0037(13)
C23 0.0442(19) 0.0383(18) 0.0372(18) 0.0027(15) 0.0032(15) 0.0129(15)
C24 0.0334(18) 0.065(2) 0.047(2) -0.0022(17) 0.0015(16) 0.0122(18)
C25 0.0237(13) 0.0183(12) 0.0167(12) 0.0050(10) -0.0007(10) 0.0013(10)
C26 0.0278(14) 0.0210(13) 0.0216(13) 0.0022(11) 0.0029(11) 0.0019(11)
C27 0.0405(18) 0.0252(15) 0.0379(17) 0.0022(13) 0.0080(14) 0.0119(13)
C28 0.0415(19) 0.0247(15) 0.050(2) 0.0111(13) 0.0060(15) 0.0165(14)
C29 0.0297(16) 0.0293(15) 0.0371(17) 0.0129(12) 0.0029(13) 0.0069(13)
C30 0.0232(14) 0.0208(13) 0.0224(13) 0.0054(11) 0.0016(11) 0.0024(10)
C31 0.0251(14) 0.0216(13) 0.0263(14) -0.0005(11) 0.0062(11) 0.0044(11)
C32 0.0430(19) 0.0359(17) 0.0325(17) -0.0022(14) 0.0154(14) 0.0057(13)
C33 0.0337(17) 0.0278(15) 0.0352(17) -0.0044(13) 0.0046(13) 0.0031(13)
C34 0.0215(14) 0.0243(14) 0.0280(15) 0.0040(11) 0.0051(11) 0.0030(11)
C35 0.0255(15) 0.0395(17) 0.0327(16) 0.0004(13) 0.0029(12) 0.0000(13)
C36 0.0328(17) 0.0359(17) 0.0310(16) 0.0025(13) 0.0068(13) 0.0036(13)
C37 0.0212(13) 0.0294(14) 0.0154(12) 0.0067(11) -0.0030(10) -0.0018(11)
C38 0.0281(15) 0.0364(16) 0.0211(14) 0.0094(12) -0.0031(11) 0.0068(12)
C39 0.0435(19) 0.0448(19) 0.0202(15) 0.0081(15) -0.0123(13) 0.0060(13)
C40 0.0416(19) 0.046(2) 0.0257(16) 0.0069(15) -0.0131(14) -0.0035(14)
C41 0.0344(17) 0.0333(16) 0.0305(16) 0.0003(13) -0.0090(13) -0.0012(13)
C42 0.0206(13) 0.0318(15) 0.0229(14) 0.0030(11) -0.0033(11) 0.0005(12)
C43 0.0456(19) 0.0360(17) 0.0271(16) 0.0100(14) -0.0067(14) 0.0095(13)
C44 0.062(2) 0.046(2) 0.045(2) 0.0273(18) 0.0073(18) 0.0182(17)
C45 0.048(2) 0.046(2) 0.046(2) 0.0057(17) -0.0035(17) 0.0198(17)
C46 0.0251(14) 0.0294(15) 0.0221(14) -0.0041(12) -0.0040(11) 0.0016(11)
C47 0.0325(18) 0.055(2) 0.0388(19) -0.0004(16) 0.0058(14) 0.0116(16)
C48 0.0400(18) 0.0349(17) 0.0305(16) 0.0064(14) -0.0016(14) 0.0063(13)
C49 0.0162(13) 0.0244(14) 0.0310(15) 0.0012(11) -0.0059(11) -0.0028(11)
C50 0.0167(13) 0.0331(16) 0.0386(17) 0.0012(12) -0.0036(12) -0.0048(13)
C51 0.0297(17) 0.0362(18) 0.044(2) 0.0110(14) -0.0058(14) -0.0077(15)
C52 0.0379(19) 0.0283(17) 0.057(2) 0.0118(14) -0.0117(16) -0.0015(15)
C53 0.0376(18) 0.0328(17) 0.0391(18) 0.0020(14) -0.0134(14) 0.0048(14)
C54 0.0234(14) 0.0285(15) 0.0311(16) 0.0020(12) -0.0093(12) 0.0008(12)
C55 0.0268(15) 0.0344(16) 0.0345(17) 0.0060(13) 0.0073(13) -0.0020(13)
C56 0.0410(19) 0.050(2) 0.0394(19) -0.0028(16) -0.0022(15) 0.0081(16)
C57 0.0323(19) 0.064(3) 0.060(3) -0.0086(17) 0.0077(17) 0.004(2)
C58 0.0326(16) 0.0327(16) 0.0248(15) 0.0042(13) -0.0108(12) 0.0001(12)
C59 0.045(2) 0.045(2) 0.0307(17) -0.0080(16) -0.0113(15) -0.0001(15)
C60 0.0379(19) 0.049(2) 0.0362(18) -0.0021(16) -0.0059(15) 0.0047(15)
C61 0.0226(13) 0.0194(13) 0.0174(13) -0.0002(10) 0.0004(10) -0.0014(10)
C62 0.0242(14) 0.0253(14) 0.0218(14) -0.0037(11) 0.0019(11) -0.0009(11)
C63 0.0282(16) 0.0353(16) 0.0272(15) -0.0093(13) -0.0035(12) -0.0045(13)
C64 0.0334(17) 0.0476(19) 0.0182(14) -0.0027(14) -0.0010(12) -0.0055(13)
C65 0.0327(16) 0.0367(16) 0.0194(14) -0.0010(13) 0.0073(12) -0.0005(12)
C66 0.0228(13) 0.0207(13) 0.0220(13) -0.0003(10) 0.0023(11) 0.0013(10)
C67 0.0300(16) 0.0397(17) 0.0253(15) -0.0119(13) 0.0056(12) -0.0015(13)
C68 0.053(2) 0.055(2) 0.039(2) -0.0274(18) 0.0021(17) 0.0072(17)
C69 0.0261(17) 0.064(2) 0.044(2) -0.0079(16) 0.0076(15) -0.0029(17)
C70 0.0229(14) 0.0282(14) 0.0245(14) -0.0001(11) 0.0060(11) 0.0002(11)
C71 0.0352(18) 0.0324(17) 0.057(2) -0.0067(14) 0.0109(16) 0.0103(15)
C72 0.0279(16) 0.0370(17) 0.0429(19) 0.0074(13) 0.0070(14) 0.0036(14)
C73 0.0279(14) 0.0178(12) 0.0242(14) 0.0015(11) 0.0093(11) 0.0060(10)
C74 0.0440(18) 0.0184(13) 0.0230(14) 0.0005(12) 0.0082(12) 0.0052(11)
C75 0.061(2) 0.0265(16) 0.0306(16) -0.0040(15) 0.0224(16) 0.0059(13)
C76 0.043(2) 0.0307(17) 0.056(2) -0.0084(15) 0.0232(17) -0.0002(15)
C77 0.0323(17) 0.0281(16) 0.053(2) -0.0039(13) 0.0045(15) 0.0033(14)
C78 0.0346(16) 0.0188(14) 0.0352(16) -0.0015(12) 0.0016(13) 0.0051(12)
C79 0.052(2) 0.0287(16) 0.0218(14) 0.0065(14) 0.0037(13) 0.0093(12)
C80 0.092(3) 0.040(2) 0.037(2) 0.021(2) -0.005(2) 0.0053(16)
C81 0.080(3) 0.046(2) 0.0261(17) 0.017(2) 0.0000(17) 0.0022(15)
C82 0.0442(19) 0.0366(17) 0.0332(17) -0.0124(15) -0.0114(14) 0.0135(14)
C83 0.099(4) 0.103(4) 0.067(3) 0.042(3) -0.014(3) 0.036(3)
C84 0.080(3) 0.065(3) 0.0287(18) 0.004(2) 0.0103(18) 0.0155(18)
C85 0.0361(16) 0.0233(14) 0.0182(13) -0.0002(12) 0.0108(12) 0.0013(11)
C86 0.0424(18) 0.0358(17) 0.0215(15) -0.0080(14) 0.0076(13) -0.0037(12)
C87 0.063(3) 0.0378(19) 0.041(2) -0.0143(18) 0.0154(18) -0.0092(15)
C88 0.082(3) 0.0282(18) 0.052(2) -0.0049(19) 0.026(2) -0.0078(16)
C89 0.068(3) 0.0348(18) 0.044(2) 0.0187(18) 0.0251(19) 0.0069(16)
C90 0.0438(18) 0.0316(16) 0.0238(15) 0.0082(14) 0.0165(13) 0.0073(12)
C91 0.0392(19) 0.055(2) 0.0329(18) -0.0049(16) -0.0066(15) -0.0085(16)
C92 0.040(2) 0.166(6) 0.087(4) -0.003(3) 0.007(2) 0.067(4)
C93 0.079(3) 0.104(4) 0.057(3) 0.011(3) 0.011(2) 0.036(3)
C94 0.0391(18) 0.0466(19) 0.0275(16) 0.0145(15) 0.0125(14) 0.0046(14)
C95 0.054(2) 0.086(3) 0.045(2) 0.032(2) 0.0154(19) 0.025(2)
C96 0.040(2) 0.053(2) 0.054(2) 0.0005(17) 0.0104(17) 0.0171(18)
C97 0.0204(13) 0.0216(13) 0.0266(14) 0.0030(10) 0.0038(11) 0.0022(11)
C98 0.0231(14) 0.0238(14) 0.0282(15) 0.0032(11) 0.0043(11) -0.0002(11)
C99 0.0313(16) 0.0280(15) 0.0372(17) 0.0052(13) 0.0052(13) -0.0039(13)
C100 0.0414(19) 0.0233(15) 0.048(2) 0.0129(13) 0.0059(15) 0.0040(14)
C101 0.0364(17) 0.0341(17) 0.0368(18) 0.0113(14) -0.0005(14) 0.0075(14)
C102 0.0250(15) 0.0320(16) 0.0284(15) 0.0052(12) 0.0016(12) 0.0026(12)
C103 0.0291(15) 0.0318(15) 0.0250(15) 0.0030(12) 0.0051(12) 0.0013(12)
C104 0.052(2) 0.089(3) 0.047(2) 0.013(2) 0.0198(19) 0.028(2)
C105 0.056(2) 0.045(2) 0.0321(18) 0.0012(17) -0.0086(16) -0.0006(15)
C106 0.0292(16) 0.0375(17) 0.0298(16) 0.0095(13) -0.0044(13) -0.0013(13)
C107 0.037(2) 0.059(2) 0.053(2) 0.0096(18) -0.0054(17) -0.0095(19)
C108 0.057(2) 0.061(2) 0.0296(18) 0.0042(19) 0.0009(16) 0.0033(17)
C109 0.0211(13) 0.0250(14) 0.0202(13) -0.0013(11) 0.0019(10) -0.0037(11)
C110 0.0296(15) 0.0265(15) 0.0321(16) -0.0020(12) 0.0037(12) 0.0045(12)
C111 0.0337(18) 0.0418(19) 0.047(2) -0.0050(14) 0.0070(15) 0.0136(15)
C112 0.0292(17) 0.049(2) 0.046(2) -0.0069(15) 0.0075(15) 0.0076(16)
C113 0.0239(15) 0.0397(18) 0.0367(17) 0.0044(13) -0.0005(13) -0.0028(14)
C114 0.0248(14) 0.0282(15) 0.0226(14) 0.0017(11) -0.0010(11) -0.0052(11)
C115 0.0334(17) 0.0323(16) 0.0416(18) 0.0008(13) 0.0085(14) 0.0175(14)
C116 0.060(2) 0.039(2) 0.052(2) 0.0189(18) 0.0105(19) 0.0087(17)
C117 0.046(2) 0.044(2) 0.047(2) 0.0023(16) 0.0017(16) 0.0173(16)
C118 0.0288(15) 0.0314(16) 0.0300(16) 0.0028(12) -0.0091(12) 0.0050(12)
C119 0.0367(18) 0.0380(18) 0.0369(18) 0.0119(14) -0.0080(14) 0.0004(14)
C120 0.0404(19) 0.063(2) 0.0338(18) 0.0163(17) 0.0022(15) 0.0201(17)
C121 0.080(3) 0.071(3) 0.144(4) -0.020(3) -0.031(3) 0.027(3)
C122 0.064(2) 0.078(3) 0.105(3) -0.021(2) -0.009(2) 0.022(2)
C123 0.048(2) 0.086(3) 0.060(2) -0.002(2) 0.0024(19) 0.015(2)
C124 0.058(3) 0.078(3) 0.067(3) 0.001(2) -0.005(2) 0.009(2)
C125 0.056(3) 0.067(3) 0.053(2) -0.001(2) 0.004(2) 0.001(2)
C126 0.069(3) 0.073(3) 0.074(3) -0.001(3) 0.007(3) -0.017(3)
C127 0.140(6) 0.081(4) 0.103(5) 0.016(4) -0.031(4) 0.018(3)
C128 0.075(4) 0.126(6) 0.138(6) 0.011(4) 0.020(4) 0.030(5)
C129 0.087(4) 0.081(4) 0.137(6) -0.006(3) 0.023(4) 0.020(4)
C130 0.066(4) 0.157(7) 0.126(6) 0.001(4) 0.001(4) 0.057(5)
C131 0.079(3) 0.104(4) 0.115(4) -0.004(3) -0.005(3) 0.033(3)
C132 0.077(3) 0.113(3) 0.110(3) 0.000(3) -0.004(3) 0.050(3)
C133 0.082(3) 0.140(4) 0.124(4) 0.006(3) -0.001(3) 0.039(3)
C134 0.080(3) 0.139(4) 0.118(4) 0.006(3) 0.016(3) 0.057(4)

loop_
_atom_type_symbol
_atom_type_description
_atom_type_scat_dispersion_real
_atom_type_scat_dispersion_imag
_atom_type_scat_source
C C 0.0033 0.0016 'International Tables Vol C Tables 4.2.6.8 and 6.1.1.4'
H H 0.0000 0.0000 'International Tables Vol C Tables 4.2.6.8 and 6.1.1.4'
P P 0.1023 0.0942 'International Tables Vol C Tables 4.2.6.8 and 6.1.1.4'
O O 0.0106 0.0060 'International Tables Vol C Tables 4.2.6.8 and 6.1.1.4'
Nd Nd -0.1943 3.0179 'International Tables Vol C Tables 4.2.6.8 and 6.1.1.4'

loop_
_geom_angle_atom_site_label_1
_geom_angle_atom_site_label_2
_geom_angle_atom_site_label_3
_geom_angle
O1 Nd1 O10 81.04(6)
O1 Nd1 O14 90.58(6)
O10 Nd1 O14 80.61(7)
O1 Nd1 O7 166.14(6)
O10 Nd1 O7 112.06(6)
O14 Nd1 O7 87.32(6)
O1 Nd1 O6 130.65(6)
O10 Nd1 O6 78.67(7)
O14 Nd1 O6 129.01(6)
O7 Nd1 O6 59.26(6)
O1 Nd1 O2 81.05(7)
O10 Nd1 O2 152.84(6)
O14 Nd1 O2 79.33(7)
O7 Nd1 O2 85.10(6)
O6 Nd1 O2 128.40(7)
O1 Nd1 O3 84.64(6)
O10 Nd1 O3 128.95(7)
O14 Nd1 O3 148.45(6)
O7 Nd1 O3 89.99(6)
O6 Nd1 O3 74.50(6)
O2 Nd1 O3 69.12(7)
O1 Nd1 Nd2 24.18(5)
O10 Nd1 Nd2 63.93(5)
O14 Nd1 Nd2 71.65(5)
O7 Nd1 Nd2 158.91(4)
O6 Nd1 Nd2 134.18(4)
O2 Nd1 Nd2 92.32(5)
O3 Nd1 Nd2 108.67(5)
O1 Nd2 O15 83.87(7)
O1 Nd2 O11 90.33(7)
O15 Nd2 O11 86.18(7)
O1 Nd2 O4 76.88(7)
O15 Nd2 O4 127.03(7)
O11 Nd2 O4 141.71(7)
O1 Nd2 O18 133.13(6)
O15 Nd2 O18 82.18(7)
O11 Nd2 O18 132.77(7)
O4 Nd2 O18 76.63(7)
O1 Nd2 O19 155.41(6)
O15 Nd2 O19 120.69(7)
O11 Nd2 O19 90.31(6)
O4 Nd2 O19 87.55(7)
O18 Nd2 O19 58.53(6)
O1 Nd2 O5 78.67(7)
O15 Nd2 O5 151.90(7)
O11 Nd2 O5 72.18(7)
O4 Nd2 O5 69.97(8)
O18 Nd2 O5 125.69(7)
O19 Nd2 O5 78.15(7)
O1 Nd2 Nd1 24.28(4)
O15 Nd2 Nd1 65.96(5)
O11 Nd2 Nd1 73.54(5)
O4 Nd2 Nd1 100.88(6)
O18 Nd2 Nd1 138.16(4)
O19 Nd2 Nd1 162.52(4)
O5 Nd2 Nd1 90.29(6)
O7 P1 O6 108.64(10)
O7 P1 O9 109.26(11)
O6 P1 O9 111.17(11)
O7 P1 O8 113.65(10)
O6 P1 O8 112.25(10)
O9 P1 O8 101.73(10)
O10 P2 O11 115.86(11)
O10 P2 O12 106.13(10)
O11 P2 O12 112.65(10)
O10 P2 O13 111.26(10)
O11 P2 O13 109.50(11)
O12 P2 O13 100.33(9)
O15 P3 O14 116.10(11)
O15 P3 O17 104.81(10)
O14 P3 O17 113.80(10)
O15 P3 O16 111.68(11)
O14 P3 O16 108.77(11)
O17 P3 O16 100.61(10)
O19 P4 O18 109.49(11)
O19 P4 O20 109.23(10)
O18 P4 O20 113.77(11)
O19 P4 O21 113.14(11)
O18 P4 O21 111.45(11)
O20 P4 O21 99.51(10)
O23 P5 O22 116.29(11)
O23 P5 O24 106.00(11)
O22 P5 O24 112.62(11)
O23 P5 O25 111.02(11)
O22 P5 O25 109.50(11)
O24 P5 O25 100.22(10)
Nd2 O1 Nd1 131.54(8)
Nd2 O1 H1 112(2)
Nd1 O1 H1 110(2)
Nd1 O2 H2A 109.1
Nd1 O2 H2B 125.5
H2A O2 H2B 125.5
Nd1 O3 H3A 109.1
Nd1 O3 H3B 125.5
H3A O3 H3B 125.5
Nd2 O4 H4A 120.0
Nd2 O4 H4B 120.0
H4A O4 H4B 120.0
Nd2 O5 H5A 110.2
Nd2 O5 H5B 124.9
H5A O5 H5B 124.9
P1 O6 Nd1 95.45(9)
P1 O7 Nd1 96.34(8)
C1 O8 P1 120.42(16)
C13 O9 P1 136.09(16)
P2 O10 Nd1 151.53(11)
P2 O11 Nd2 135.13(11)
C25 O12 P2 122.38(16)
C37 O13 P2 124.95(16)
P3 O14 Nd1 137.80(11)
P3 O15 Nd2 147.70(11)
C49 O16 P3 123.29(16)
C61 O17 P3 123.89(16)
P4 O18 Nd2 96.27(9)
P4 O19 Nd2 95.70(9)
C73 O20 P4 122.52(16)
C85 O21 P4 122.28(16)
C97 O24 P5 121.16(16)
C109 O25 P5 122.84(16)
C2 C1 C6 124.0(3)
C2 C1 O8 118.8(2)
C6 C1 O8 117.1(2)
C3 C2 C1 116.3(3)
C3 C2 C7 120.1(3)
C1 C2 C7 123.5(3)
C4 C3 C2 121.6(3)
C4 C3 H3 119.2
C2 C3 H3 119.2
C3 C4 C5 120.5(3)
C3 C4 H4 119.8
C5 C4 H4 119.8
C4 C5 C6 121.7(3)
C4 C5 H5 119.2
C6 C5 H5 119.2
C5 C6 C1 115.9(3)
C5 C6 C10 122.4(3)
C1 C6 C10 121.6(3)
C2 C7 C9 110.5(3)
C2 C7 C8 111.9(3)
C9 C7 C8 110.4(3)
C2 C7 H7 107.9
C9 C7 H7 107.9
C8 C7 H7 107.9
C7 C8 H8A 109.5
C7 C8 H8B 109.5
H8A C8 H8B 109.5
C7 C8 H8C 109.5
H8A C8 H8C 109.5
H8B C8 H8C 109.5
C7 C9 H9A 109.5
C7 C9 H9B 109.5
H9A C9 H9B 109.5
C7 C9 H9C 109.5
H9A C9 H9C 109.5
H9B C9 H9C 109.5
C6 C10 C12 113.2(3)
C6 C10 C11 110.6(3)
C12 C10 C11 110.3(3)
C6 C10 H10 107.5
C12 C10 H10 107.5
C11 C10 H10 107.5
C10 C11 H11A 109.5
C10 C11 H11B 109.5
H11A C11 H11B 109.5
C10 C11 H11C 109.5
H11A C11 H11C 109.5
H11B C11 H11C 109.5
C10 C12 H12A 109.5
C10 C12 H12B 109.5
H12A C12 H12B 109.5
C10 C12 H12C 109.5
H12A C12 H12C 109.5
H12B C12 H12C 109.5
C14 C13 C18 124.7(3)
C14 C13 O9 117.3(3)
C18 C13 O9 117.6(2)
C13 C14 C15 115.8(3)
C13 C14 C19 123.0(2)
C15 C14 C19 121.1(3)
C16 C15 C14 121.4(3)
C16 C15 H15 119.3
C14 C15 H15 119.3
C15 C16 C17 120.6(3)
C15 C16 H16 119.7
C17 C16 H16 119.7
C16 C17 C18 121.1(3)
C16 C17 H17 119.4
C18 C17 H17 119.4
C13 C18 C17 116.3(3)
C13 C18 C22 120.7(2)
C17 C18 C22 122.9(3)
C14 C19 C21 111.5(3)
C14 C19 C20 111.6(3)
C21 C19 C20 111.2(3)
C14 C19 H19 107.4
C21 C19 H19 107.4
C20 C19 H19 107.4
C19 C20 H20A 109.5
C19 C20 H20B 109.5
H20A C20 H20B 109.5
C19 C20 H20C 109.5
H20A C20 H20C 109.5
H20B C20 H20C 109.5
C19 C21 H21A 109.5
C19 C21 H21B 109.5
H21A C21 H21B 109.5
C19 C21 H21C 109.5
H21A C21 H21C 109.5
H21B C21 H21C 109.5
C18 C22 C24 113.8(3)
C18 C22 C23 111.1(3)
C24 C22 C23 109.7(3)
C18 C22 H22 107.3
C24 C22 H22 107.3
C23 C22 H22 107.3
C22 C23 H23A 109.5
C22 C23 H23B 109.5
H23A C23 H23B 109.5
C22 C23 H23C 109.5
H23A C23 H23C 109.5
H23B C23 H23C 109.5
C22 C24 H24A 109.5
C22 C24 H24B 109.5
H24A C24 H24B 109.5
C22 C24 H24C 109.5
H24A C24 H24C 109.5
H24B C24 H24C 109.5
C26 C25 C30 123.8(2)
C26 C25 O12 118.4(2)
C30 C25 O12 117.8(2)
C25 C26 C27 116.4(3)
C25 C26 C31 123.4(2)
C27 C26 C31 120.2(3)
C28 C27 C26 121.7(3)
C28 C27 H27 119.1
C26 C27 H27 119.1
C27 C28 C29 119.9(3)
C27 C28 H28 120.1
C29 C28 H28 120.1
C28 C29 C30 121.5(3)
C28 C29 H29 119.2
C30 C29 H29 119.2
C29 C30 C25 116.6(3)
C29 C30 C34 120.3(2)
C25 C30 C34 123.1(2)
C26 C31 C33 110.9(2)
C26 C31 C32 112.3(2)
C33 C31 C32 110.2(2)
C26 C31 H31 107.8
C33 C31 H31 107.8
C32 C31 H31 107.8
C31 C32 H32A 109.5
C31 C32 H32B 109.5
H32A C32 H32B 109.5
C31 C32 H32C 109.5
H32A C32 H32C 109.5
H32B C32 H32C 109.5
C31 C33 H33A 109.5
C31 C33 H33B 109.5
H33A C33 H33B 109.5
C31 C33 H33C 109.5
H33A C33 H33C 109.5
H33B C33 H33C 109.5
C30 C34 C35 112.5(2)
C30 C34 C36 110.6(2)
C35 C34 C36 109.6(2)
C30 C34 H34 108.0
C35 C34 H34 108.0
C36 C34 H34 108.0
C34 C35 H35A 109.5
C34 C35 H35B 109.5
H35A C35 H35B 109.5
C34 C35 H35C 109.5
H35A C35 H35C 109.5
H35B C35 H35C 109.5
C34 C36 H36A 109.5
C34 C36 H36B 109.5
H36A C36 H36B 109.5
C34 C36 H36C 109.5
H36A C36 H36C 109.5
H36B C36 H36C 109.5
C38 C37 C42 123.8(3)
C38 C37 O13 118.2(2)
C42 C37 O13 117.8(2)
C37 C38 C39 116.3(3)
C37 C38 C43 123.6(3)
C39 C38 C43 120.1(3)
C40 C39 C38 121.7(3)
C40 C39 H39 119.1
C38 C39 H39 119.1
C41 C40 C39 120.0(3)
C41 C40 H40 120.0
C39 C40 H40 120.0
C40 C41 C42 121.2(3)
C40 C41 H41 119.4
C42 C41 H41 119.4
C37 C42 C41 116.9(3)
C37 C42 C46 123.3(2)
C41 C42 C46 119.7(3)
C38 C43 C45 112.1(3)
C38 C43 C44 110.5(3)
C45 C43 C44 110.0(3)
C38 C43 H43 108.0
C45 C43 H43 108.0
C44 C43 H43 108.0
C43 C44 H44A 109.5
C43 C44 H44B 109.5
H44A C44 H44B 109.5
C43 C44 H44C 109.5
H44A C44 H44C 109.5
H44B C44 H44C 109.5
C43 C45 H45A 109.5
C43 C45 H45B 109.5
H45A C45 H45B 109.5
C43 C45 H45C 109.5
H45A C45 H45C 109.5
H45B C45 H45C 109.5
C42 C46 C47 111.4(2)
C42 C46 C48 111.3(2)
C47 C46 C48 110.8(3)
C42 C46 H46 107.7
C47 C46 H46 107.7
C48 C46 H46 107.7
C46 C47 H47A 109.5
C46 C47 H47B 109.5
H47A C47 H47B 109.5
C46 C47 H47C 109.5
H47A C47 H47C 109.5
H47B C47 H47C 109.5
C46 C48 H48A 109.5
C46 C48 H48B 109.5
H48A C48 H48B 109.5
C46 C48 H48C 109.5
H48A C48 H48C 109.5
H48B C48 H48C 109.5
C54 C49 O16 119.2(2)
C54 C49 C50 123.3(3)
O16 C49 C50 117.3(3)
C51 C50 C49 116.9(3)
C51 C50 C55 121.1(3)
C49 C50 C55 122.0(3)
C52 C51 C50 121.2(3)
C52 C51 H51 119.4
C50 C51 H51 119.4
C51 C52 C53 120.7(3)
C51 C52 H52 119.7
C53 C52 H52 119.7
C52 C53 C54 121.0(3)
C52 C53 H53 119.5
C54 C53 H53 119.5
C53 C54 C49 116.9(3)
C53 C54 C58 120.2(3)
C49 C54 C58 122.8(3)
C56 C55 C50 111.2(3)
C56 C55 C57 110.2(3)
C50 C55 C57 112.3(3)
C56 C55 H55 107.7
C50 C55 H55 107.7
C57 C55 H55 107.7
C55 C56 H56A 109.5
C55 C56 H56B 109.5
H56A C56 H56B 109.5
C55 C56 H56C 109.5
H56A C56 H56C 109.5
H56B C56 H56C 109.5
C55 C57 H57A 109.5
C55 C57 H57B 109.5
H57A C57 H57B 109.5
C55 C57 H57C 109.5
H57A C57 H57C 109.5
H57B C57 H57C 109.5
C54 C58 C60 112.9(3)
C54 C58 C59 109.4(3)
C60 C58 C59 110.5(3)
C54 C58 H58 108.0
C60 C58 H58 108.0
C59 C58 H58 108.0
C58 C59 H59A 109.5
C58 C59 H59B 109.5
H59A C59 H59B 109.5
C58 C59 H59C 109.5
H59A C59 H59C 109.5
H59B C59 H59C 109.5
C58 C60 H60A 109.5
C58 C60 H60B 109.5
H60A C60 H60B 109.5
C58 C60 H60C 109.5
H60A C60 H60C 109.5
H60B C60 H60C 109.5
C62 C61 C66 123.5(2)
C62 C61 O17 117.9(2)
C66 C61 O17 118.5(2)
C61 C62 C63 117.0(3)
C61 C62 C67 123.7(2)
C63 C62 C67 119.3(3)
C64 C63 C62 120.9(3)
C64 C63 H63 119.5
C62 C63 H63 119.5
C65 C64 C63 120.1(3)
C65 C64 H64 120.0
C63 C64 H64 120.0
C64 C65 C66 121.7(3)
C64 C65 H65 119.2
C66 C65 H65 119.2
C65 C66 C61 116.6(3)
C65 C66 C70 120.2(2)
C61 C66 C70 123.1(2)
C62 C67 C69 112.9(3)
C62 C67 C68 109.7(3)
C69 C67 C68 110.0(3)
C62 C67 H67 108.1
C69 C67 H67 108.1
C68 C67 H67 108.1
C67 C68 H68A 109.5
C67 C68 H68B 109.5
H68A C68 H68B 109.5
C67 C68 H68C 109.5
H68A C68 H68C 109.5
H68B C68 H68C 109.5
C67 C69 H69A 109.5
C67 C69 H69B 109.5
H69A C69 H69B 109.5
C67 C69 H69C 109.5
H69A C69 H69C 109.5
H69B C69 H69C 109.5
C66 C70 C71 111.8(2)
C66 C70 C72 110.4(2)
C71 C70 C72 110.4(2)
C66 C70 H70 108.0
C71 C70 H70 108.0
C72 C70 H70 108.0
C70 C71 H71A 109.5
C70 C71 H71B 109.5
H71A C71 H71B 109.5
C70 C71 H71C 109.5
H71A C71 H71C 109.5
H71B C71 H71C 109.5
C70 C72 H72A 109.5
C70 C72 H72B 109.5
H72A C72 H72B 109.5
C70 C72 H72C 109.5
H72A C72 H72C 109.5
H72B C72 H72C 109.5
C78 C73 C74 123.6(3)
C78 C73 O20 118.5(2)
C74 C73 O20 117.7(2)
C73 C74 C75 116.4(3)
C73 C74 C79 122.5(3)
C75 C74 C79 121.0(3)
C76 C75 C74 122.0(3)
C76 C75 H75 119.0
C74 C75 H75 119.0
C75 C76 C77 119.6(3)
C75 C76 H76 120.2
C77 C76 H76 120.2
C76 C77 C78 121.4(3)
C76 C77 H77 119.3
C78 C77 H77 119.3
C73 C78 C77 116.8(3)
C73 C78 C82 121.7(3)
C77 C78 C82 121.3(3)
C74 C79 C81 112.0(3)
C74 C79 C80 110.1(3)
C81 C79 C80 109.7(3)
C74 C79 H79 108.3
C81 C79 H79 108.3
C80 C79 H79 108.3
C79 C80 H80A 109.5
C79 C80 H80B 109.5
H80A C80 H80B 109.5
C79 C80 H80C 109.5
H80A C80 H80C 109.5
H80B C80 H80C 109.5
C79 C81 H81A 109.5
C79 C81 H81B 109.5
H81A C81 H81B 109.5
C79 C81 H81C 109.5
H81A C81 H81C 109.5
H81B C81 H81C 109.5
C84 C82 C83 109.8(3)
C84 C82 C78 109.5(3)
C83 C82 C78 113.3(3)
C84 C82 H82 108.0
C83 C82 H82 108.0
C78 C82 H82 108.0
C82 C83 H83A 109.5
C82 C83 H83B 109.5
H83A C83 H83B 109.5
C82 C83 H83C 109.5
H83A C83 H83C 109.5
H83B C83 H83C 109.5
C82 C84 H84A 109.5
C82 C84 H84B 109.5
H84A C84 H84B 109.5
C82 C84 H84C 109.5
H84A C84 H84C 109.5
H84B C84 H84C 109.5
C86 C85 O21 118.7(3)
C86 C85 C90 124.0(3)
O21 C85 C90 117.2(3)
C85 C86 C87 116.7(3)
C85 C86 C91 123.1(3)
C87 C86 C91 120.2(3)
C88 C87 C86 121.2(4)
C88 C87 H87 119.4
C86 C87 H87 119.4
C87 C88 C89 121.4(3)
C87 C88 H88 119.3
C89 C88 H88 119.3
C88 C89 C90 121.0(4)
C88 C89 H89 119.5
C90 C89 H89 119.5
C89 C90 C85 115.5(3)
C89 C90 C94 122.9(3)
C85 C90 C94 121.4(3)
C92 C91 C86 113.5(4)
C92 C91 C93 109.7(3)
C86 C91 C93 110.7(3)
C92 C91 H91 107.5
C86 C91 H91 107.5
C93 C91 H91 107.5
C91 C92 H92A 109.5
C91 C92 H92B 109.5
H92A C92 H92B 109.5
C91 C92 H92C 109.5
H92A C92 H92C 109.5
H92B C92 H92C 109.5
C91 C93 H93A 109.5
C91 C93 H93B 109.5
H93A C93 H93B 109.5
C91 C93 H93C 109.5
H93A C93 H93C 109.5
H93B C93 H93C 109.5
C90 C94 C95 113.2(3)
C90 C94 C96 110.7(3)
C95 C94 C96 109.5(3)
C90 C94 H94 107.7
C95 C94 H94 107.7
C96 C94 H94 107.7
C94 C95 H95A 109.5
C94 C95 H95B 109.5
H95A C95 H95B 109.5
C94 C95 H95C 109.5
H95A C95 H95C 109.5
H95B C95 H95C 109.5
C94 C96 H96A 109.5
C94 C96 H96B 109.5
H96A C96 H96B 109.5
C94 C96 H96C 109.5
H96A C96 H96C 109.5
H96B C96 H96C 109.5
C102 C97 O24 119.3(2)
C102 C97 C98 123.1(3)
O24 C97 C98 117.6(2)
C99 C98 C97 116.5(3)
C99 C98 C103 121.1(3)
C97 C98 C103 122.3(2)
C100 C99 C98 121.5(3)
C100 C99 H99 119.3
C98 C99 H99 119.3
C99 C100 C101 120.4(3)
C99 C100 H100 119.8
C101 C100 H100 119.8
C100 C101 C102 121.3(3)
C100 C101 H101 119.4
C102 C101 H101 119.4
C97 C102 C101 116.9(3)
C97 C102 C106 122.8(3)
C101 C102 C106 120.2(3)
C98 C103 C104 110.6(3)
C98 C103 C105 111.9(3)
C104 C103 C105 110.3(3)
C98 C103 H103 108.0
C104 C103 H103 108.0
C105 C103 H103 108.0
C103 C104 H10A 109.5
C103 C104 H10B 109.5
H10A C104 H10B 109.5
C103 C104 H10C 109.5
H10A C104 H10C 109.5
H10B C104 H10C 109.5
C103 C105 H10D 109.5
C103 C105 H10E 109.5
H10D C105 H10E 109.5
C103 C105 H10F 109.5
H10D C105 H10F 109.5
H10E C105 H10F 109.5
C108 C106 C102 112.8(3)
C108 C106 C107 111.5(3)
C102 C106 C107 108.6(3)
C108 C106 H106 107.9
C102 C106 H106 107.9
C107 C106 H106 107.9
C106 C107 H10G 109.5
C106 C107 H10H 109.5
H10G C107 H10H 109.5
C106 C107 H10I 109.5
H10G C107 H10I 109.5
H10H C107 H10I 109.5
C106 C108 H10J 109.5
C106 C108 H10K 109.5
H10J C108 H10K 109.5
C106 C108 H10L 109.5
H10J C108 H10L 109.5
H10K C108 H10L 109.5
O25 C109 C114 119.1(3)
O25 C109 C110 117.6(2)
C114 C109 C110 123.2(3)
C111 C110 C109 117.1(3)
C111 C110 C115 120.7(3)
C109 C110 C115 122.0(3)
C112 C111 C110 121.3(3)
C112 C111 H111 119.3
C110 C111 H111 119.3
C111 C112 C113 120.0(3)
C111 C112 H112 120.0
C113 C112 H112 120.0
C112 C113 C114 121.6(3)
C112 C113 H113 119.2
C114 C113 H113 119.2
C113 C114 C109 116.5(3)
C113 C114 C118 122.4(3)
C109 C114 C118 121.1(3)
C117 C115 C110 113.0(3)
C117 C115 C116 110.7(3)
C110 C115 C116 109.6(3)
C117 C115 H115 107.8
C110 C115 H115 107.8
C116 C115 H115 107.8
C115 C116 H11D 109.5
C115 C116 H11E 109.5
H11D C116 H11E 109.5
C115 C116 H11F 109.5
H11D C116 H11F 109.5
H11E C116 H11F 109.5
C115 C117 H11G 109.5
C115 C117 H11H 109.5
H11G C117 H11H 109.5
C115 C117 H11I 109.5
H11G C117 H11I 109.5
H11H C117 H11I 109.5
C114 C118 C120 112.4(3)
C114 C118 C119 113.7(3)
C120 C118 C119 108.7(3)
C114 C118 H118 107.3
C120 C118 H118 107.3
C119 C118 H118 107.3
C118 C119 H11J 109.5
C118 C119 H11K 109.5
H11J C119 H11K 109.5
C118 C119 H11L 109.5
H11J C119 H11L 109.5
H11K C119 H11L 109.5
C118 C120 H12D 109.5
C118 C120 H12E 109.5
H12D C120 H12E 109.5
C118 C120 H12F 109.5
H12D C120 H12F 109.5
H12E C120 H12F 109.5
C122 C121 H21D 109.5
C122 C121 H21E 109.5
H21D C121 H21E 109.5
C122 C121 H21F 109.5
H21D C121 H21F 109.5
H21E C121 H21F 109.5
C121 C122 C123 114.5(4)
C121 C122 H22D 108.6
C123 C122 H22D 108.6
C121 C122 H22E 108.6
C123 C122 H22E 108.6
H22D C122 H22E 107.6
C124 C123 C122 112.8(3)
C124 C123 H23D 109.0
C122 C123 H23D 109.0
C124 C123 H23E 109.0
C122 C123 H23E 109.0
H23D C123 H23E 107.8
C123 C124 C125 112.8(3)
C123 C124 H24D 109.0
C125 C124 H24D 109.0
C123 C124 H24E 109.0
C125 C124 H24E 109.0
H24D C124 H24E 107.8
C124 C125 C126 115.0(3)
C124 C125 H25D 108.5
C126 C125 H25D 108.5
C124 C125 H25E 108.5
C126 C125 H25E 108.5
H25D C125 H25E 107.5
C127 C126 C125 109.7(4)
C127 C126 H26D 109.7
C125 C126 H26D 109.7
C127 C126 H26E 109.7
C125 C126 H26E 109.7
H26D C126 H26E 108.2
C126 C127 H27D 109.5
C126 C127 H27E 109.5
H27D C127 H27E 109.5
C126 C127 H27F 109.5
H27D C127 H27F 109.5
H27E C127 H27F 109.5
C129 C128 H28D 109.5
C129 C128 H28E 109.5
H28D C128 H28E 109.5
C129 C128 H28F 109.5
H28D C128 H28F 109.5
H28E C128 H28F 109.5
C128 C129 C130 117.4(5)
C128 C129 H29D 107.9
C130 C129 H29D 107.9
C128 C129 H29E 107.9
C130 C129 H29E 107.9
H29D C129 H29E 107.2
C131 C130 C129 117.6(5)
C131 C130 H30D 107.9
C129 C130 H30D 107.9
C131 C130 H30E 107.9
C129 C130 H30E 107.9
H30D C130 H30E 107.2
C130 C131 C132 114.6(5)
C130 C131 H31D 108.6
C132 C131 H31D 108.6
C130 C131 H31E 108.6
C132 C131 H31E 108.6
H31D C131 H31E 107.6
C133 C132 C131 113.9(4)
C133 C132 H32D 108.8
C131 C132 H32D 108.8
C133 C132 H32E 108.8
C131 C132 H32E 108.8
H32D C132 H32E 107.7
C132 C133 C134 112.7(5)
C132 C133 H33D 109.0
C134 C133 H33D 109.0
C132 C133 H33E 109.0
C134 C133 H33E 109.0
H33D C133 H33E 107.8
C133 C134 H34D 109.5
C133 C134 H34E 109.5
H34D C134 H34E 109.5
C133 C134 H34F 109.5
H34D C134 H34F 109.5
H34E C134 H34F 109.5

loop_
_geom_bond_atom_site_label_1
_geom_bond_atom_site_label_2
_geom_bond_distance
Nd1 O1 2.324(2)
Nd1 O10 2.3632(19)
Nd1 O14 2.3641(19)
Nd1 O7 2.456(2)
Nd1 O6 2.477(2)
Nd1 O2 2.491(2)
Nd1 O3 2.517(2)
Nd1 Nd2 4.2303(14)
Nd2 O1 2.315(2)
Nd2 O15 2.3566(19)
Nd2 O11 2.3649(19)
Nd2 O4 2.473(2)
Nd2 O18 2.496(2)
Nd2 O19 2.5111(19)
Nd2 O5 2.542(2)
P1 O7 1.501(2)
P1 O6 1.5014(19)
P1 O9 1.5627(19)
P1 O8 1.5918(19)
P2 O10 1.4866(19)
P2 O11 1.4946(19)
P2 O12 1.5840(18)
P2 O13 1.5986(19)
P3 O15 1.493(2)
P3 O14 1.4949(19)
P3 O17 1.5839(19)
P3 O16 1.596(2)
P4 O19 1.497(2)
P4 O18 1.4997(19)
P4 O20 1.588(2)
P4 O21 1.5957(19)
P5 O23 1.482(2)
P5 O22 1.492(2)
P5 O24 1.599(2)
P5 O25 1.6044(19)
O1 H1 0.810(17)
O2 H2A 0.8501
O2 H2B 0.8497
O3 H3A 0.8497
O3 H3B 0.8503
O4 H4A 0.8500
O4 H4B 0.8500
O5 H5A 0.8500
O5 H5B 0.8499
O8 C1 1.418(3)
O9 C13 1.409(3)
O12 C25 1.419(3)
O13 C37 1.406(3)
O16 C49 1.406(3)
O17 C61 1.417(3)
O20 C73 1.424(3)
O21 C85 1.406(3)
O24 C97 1.409(3)
O25 C109 1.398(3)
C1 C2 1.399(4)
C1 C6 1.407(4)
C2 C3 1.394(4)
C2 C7 1.513(4)
C3 C4 1.372(5)
C3 H3 0.9500
C4 C5 1.374(5)
C4 H4 0.9500
C5 C6 1.398(4)
C5 H5 0.9500
C6 C10 1.510(5)
C7 C9 1.530(4)
C7 C8 1.530(5)
C7 H7 1.0000
C8 H8A 0.9800
C8 H8B 0.9800
C8 H8C 0.9800
C9 H9A 0.9800
C9 H9B 0.9800
C9 H9C 0.9800
C10 C12 1.534(4)
C10 C11 1.535(5)
C10 H10 1.0000
C11 H11A 0.9800
C11 H11B 0.9800
C11 H11C 0.9800
C12 H12A 0.9800
C12 H12B 0.9800
C12 H12C 0.9800
C13 C14 1.390(4)
C13 C18 1.393(4)
C14 C15 1.401(4)
C14 C19 1.511(4)
C15 C16 1.373(5)
C15 H15 0.9500
C16 C17 1.376(5)
C16 H16 0.9500
C17 C18 1.395(4)
C17 H17 0.9500
C18 C22 1.516(4)
C19 C21 1.516(4)
C19 C20 1.523(5)
C19 H19 1.0000
C20 H20A 0.9800
C20 H20B 0.9800
C20 H20C 0.9800
C21 H21A 0.9800
C21 H21B 0.9800
C21 H21C 0.9800
C22 C24 1.530(4)
C22 C23 1.535(4)
C22 H22 1.0000
C23 H23A 0.9800
C23 H23B 0.9800
C23 H23C 0.9800
C24 H24A 0.9800
C24 H24B 0.9800
C24 H24C 0.9800
C25 C26 1.393(4)
C25 C30 1.403(4)
C26 C27 1.395(4)
C26 C31 1.515(4)
C27 C28 1.380(4)
C27 H27 0.9500
C28 C29 1.382(4)
C28 H28 0.9500
C29 C30 1.390(4)
C29 H29 0.9500
C30 C34 1.527(4)
C31 C33 1.530(4)
C31 C32 1.531(4)
C31 H31 1.0000
C32 H32A 0.9800
C32 H32B 0.9800
C32 H32C 0.9800
C33 H33A 0.9800
C33 H33B 0.9800
C33 H33C 0.9800
C34 C35 1.528(4)
C34 C36 1.535(4)
C34 H34 1.0000
C35 H35A 0.9800
C35 H35B 0.9800
C35 H35C 0.9800
C36 H36A 0.9800
C36 H36B 0.9800
C36 H36C 0.9800
C37 C38 1.393(4)
C37 C42 1.398(4)
C38 C39 1.402(4)
C38 C43 1.515(4)
C39 C40 1.381(5)
C39 H39 0.9500
C40 C41 1.378(5)
C40 H40 0.9500
C41 C42 1.399(4)
C41 H41 0.9500
C42 C46 1.519(4)
C43 C45 1.531(5)
C43 C44 1.534(5)
C43 H43 1.0000
C44 H44A 0.9800
C44 H44B 0.9800
C44 H44C 0.9800
C45 H45A 0.9800
C45 H45B 0.9800
C45 H45C 0.9800
C46 C47 1.526(4)
C46 C48 1.526(4)
C46 H46 1.0000
C47 H47A 0.9800
C47 H47B 0.9800
C47 H47C 0.9800
C48 H48A 0.9800
C48 H48B 0.9800
C48 H48C 0.9800
C49 C54 1.399(4)
C49 C50 1.410(4)
C50 C51 1.391(4)
C50 C55 1.513(5)
C51 C52 1.375(5)
C51 H51 0.9500
C52 C53 1.390(5)
C52 H52 0.9500
C53 C54 1.394(4)
C53 H53 0.9500
C54 C58 1.521(4)
C55 C56 1.509(4)
C55 C57 1.544(4)
C55 H55 1.0000
C56 H56A 0.9800
C56 H56B 0.9800
C56 H56C 0.9800
C57 H57A 0.9800
C57 H57B 0.9800
C57 H57C 0.9800
C58 C60 1.529(5)
C58 C59 1.532(4)
C58 H58 1.0000
C59 H59A 0.9800
C59 H59B 0.9800
C59 H59C 0.9800
C60 H60A 0.9800
C60 H60B 0.9800
C60 H60C 0.9800
C61 C62 1.395(4)
C61 C66 1.397(4)
C62 C63 1.396(4)
C62 C67 1.518(4)
C63 C64 1.388(4)
C63 H63 0.9500
C64 C65 1.376(4)
C64 H64 0.9500
C65 C66 1.393(4)
C65 H65 0.9500
C66 C70 1.518(4)
C67 C69 1.525(5)
C67 C68 1.536(5)
C67 H67 1.0000
C68 H68A 0.9800
C68 H68B 0.9800
C68 H68C 0.9800
C69 H69A 0.9800
C69 H69B 0.9800
C69 H69C 0.9800
C70 C71 1.529(4)
C70 C72 1.534(4)
C70 H70 1.0000
C71 H71A 0.9800
C71 H71B 0.9800
C71 H71C 0.9800
C72 H72A 0.9800
C72 H72B 0.9800
C72 H72C 0.9800
C73 C78 1.391(4)
C73 C74 1.397(4)
C74 C75 1.398(4)
C74 C79 1.512(4)
C75 C76 1.372(5)
C75 H75 0.9500
C76 C77 1.385(5)
C76 H76 0.9500
C77 C78 1.398(4)
C77 H77 0.9500
C78 C82 1.520(4)
C79 C81 1.525(4)
C79 C80 1.541(4)
C79 H79 1.0000
C80 H80A 0.9800
C80 H80B 0.9800
C80 H80C 0.9800
C81 H81A 0.9800
C81 H81B 0.9800
C81 H81C 0.9800
C82 C84 1.508(5)
C82 C83 1.520(5)
C82 H82 1.0000
C83 H83A 0.9800
C83 H83B 0.9800
C83 H83C 0.9800
C84 H84A 0.9800
C84 H84B 0.9800
C84 H84C 0.9800
C85 C86 1.391(4)
C85 C90 1.409(4)
C86 C87 1.400(5)
C86 C91 1.523(5)
C87 C88 1.350(6)
C87 H87 0.9500
C88 C89 1.384(6)
C88 H88 0.9500
C89 C90 1.405(5)
C89 H89 0.9500
C90 C94 1.512(5)
C91 C92 1.515(6)
C91 C93 1.533(5)
C91 H91 1.0000
C92 H92A 0.9800
C92 H92B 0.9800
C92 H92C 0.9800
C93 H93A 0.9800
C93 H93B 0.9800
C93 H93C 0.9800
C94 C95 1.531(5)
C94 C96 1.535(5)
C94 H94 1.0000
C95 H95A 0.9800
C95 H95B 0.9800
C95 H95C 0.9800
C96 H96A 0.9800
C96 H96B 0.9800
C96 H96C 0.9800
C97 C102 1.390(4)
C97 C98 1.410(4)
C98 C99 1.397(4)
C98 C103 1.515(4)
C99 C100 1.368(5)
C99 H99 0.9500
C100 C101 1.380(4)
C100 H100 0.9500
C101 C102 1.396(4)
C101 H101 0.9500
C102 C106 1.526(4)
C103 C104 1.525(5)
C103 C105 1.535(4)
C103 H103 1.0000
C104 H10A 0.9800
C104 H10B 0.9800
C104 H10C 0.9800
C105 H10D 0.9800
C105 H10E 0.9800
C105 H10F 0.9800
C106 C108 1.520(5)
C106 C107 1.534(5)
C106 H106 1.0000
C107 H10G 0.9800
C107 H10H 0.9800
C107 H10I 0.9800
C108 H10J 0.9800
C108 H10K 0.9800
C108 H10L 0.9800
C109 C114 1.400(4)
C109 C110 1.401(4)
C110 C111 1.392(4)
C110 C115 1.522(4)
C111 C112 1.378(5)
C111 H111 0.9500
C112 C113 1.384(5)
C112 H112 0.9500
C113 C114 1.395(4)
C113 H113 0.9500
C114 C118 1.524(4)
C115 C117 1.516(5)
C115 C116 1.532(5)
C115 H115 1.0000
C116 H11D 0.9800
C116 H11E 0.9800
C116 H11F 0.9800
C117 H11G 0.9800
C117 H11H 0.9800
C117 H11I 0.9800
C118 C120 1.528(4)
C118 C119 1.531(4)
C118 H118 1.0000
C119 H11J 0.9800
C119 H11K 0.9800
C119 H11L 0.9800
C120 H12D 0.9800
C120 H12E 0.9800
C120 H12F 0.9800
C121 C122 1.517(4)
C121 H21D 0.9800
C121 H21E 0.9800
C121 H21F 0.9800
C122 C123 1.532(4)
C122 H22D 0.9900
C122 H22E 0.9900
C123 C124 1.507(4)
C123 H23D 0.9900
C123 H23E 0.9900
C124 C125 1.514(4)
C124 H24D 0.9900
C124 H24E 0.9900
C125 C126 1.545(4)
C125 H25D 0.9900
C125 H25E 0.9900
C126 C127 1.510(4)
C126 H26D 0.9900
C126 H26E 0.9900
C127 H27D 0.9800
C127 H27E 0.9800
C127 H27F 0.9800
C128 C129 1.511(4)
C128 H28D 0.9800
C128 H28E 0.9800
C128 H28F 0.9800
C129 C130 1.522(4)
C129 H29D 0.9900
C129 H29E 0.9900
C130 C131 1.504(4)
C130 H30D 0.9900
C130 H30E 0.9900
C131 C132 1.525(4)
C131 H31D 0.9900
C131 H31E 0.9900
C132 C133 1.509(4)
C132 H32D 0.9900
C132 H32E 0.9900
C133 C134 1.527(4)
C133 H33D 0.9900
C133 H33E 0.9900
C134 H34D 0.9800
C134 H34E 0.9800
C134 H34F 0.9800

loop_
_geom_hbond_atom_site_label_D
_geom_hbond_atom_site_label_H
_geom_hbond_atom_site_label_A
_geom_hbond_distance_DH
_geom_hbond_distance_HA
_geom_hbond_distance_DA
_geom_hbond_angle_DHA
_geom_hbond_publ_flag
O1 H1 O23 0.810(17) 1.993(18) 2.789(3) 167(3) yes
O2 H2A O22 0.85 1.88 2.728(3) 179.7 yes
O3 H3A O22 0.85 1.85 2.704(3) 179.8 yes
O4 H4B O23 0.85 1.80 2.567(3) 148.4 yes

_cod_database_fobs_code 2021126
